data_7236043
loop_
_publ_author_name
'Sosnovskikh, Vyacheslav Y.'
'Safrygin, Alexander V.'
'Irgashev, Roman A.'
'Ezhikova, Marina A.'
'Kodess, Mikhail I.'

_publ_section_title
;
 Synthesis of 4-arylamino-3-(trifluoromethyl)pyridazines and
 pyridazino[3,4-b]quinoxalines (as by-products) from
 3-aroylmethyl-2-(trifluoromethyl)quinoxalines and hydrazine hydrate
;
_journal_issue 36
_journal_name_full 'RSC Advances'
_journal_page_first 30056
_journal_paper_doi 10.1039/C5RA27032D
_journal_volume 6
_journal_year 2016
_chemical_formula_moiety '1(C17 H13 F3 N4 O)'
_chemical_formula_sum 'C17 H13 F3 N4 O'
_chemical_formula_weight 346.31
_space_group_crystal_system triclinic
_space_group_IT_number 2
_space_group_name_Hall '-P 1'
_space_group_name_H-M_alt 'P -1'
_atom_sites_solution_hydrogens geom
_atom_sites_solution_primary iterative
_atom_sites_solution_secondary difmap
_audit_creation_date 2014-10-30
_audit_creation_method
;
  Olex2 1.2-ac2
  (compiled 2012.03.27 svn.r2268, GUI svn.r4156)
;
_audit_update_record
;
2015-11-20 deposited with the CCDC.
2016-03-14 downloaded from the CCDC.
;
_cell_angle_alpha 66.933(4)
_cell_angle_beta 67.968(4)
_cell_angle_gamma 89.570(3)
_cell_formula_units_Z 8
_cell_length_a 14.1362(7)
_cell_length_b 14.3909(5)
_cell_length_c 18.0057(8)
_cell_measurement_reflns_used 8277
_cell_measurement_temperature 120.00(10)
_cell_measurement_theta_max 30.2670
_cell_measurement_theta_min 2.4290
_cell_volume 3081.9(3)
_computing_cell_refinement
;
CrysAlisPro, Agilent Technologies,
Version 1.171.36.28 (release 01-02-2013 CrysAlis171 .NET)
(compiled Feb  1 2013,16:14:44)
;
_computing_data_collection
;
CrysAlisPro, Agilent Technologies,
Version 1.171.36.28 (release 01-02-2013 CrysAlis171 .NET)
(compiled Feb  1 2013,16:14:44)
;
_computing_data_reduction
;
CrysAlisPro, Agilent Technologies,
Version 1.171.36.28 (release 01-02-2013 CrysAlis171 .NET)
(compiled Feb  1 2013,16:14:44)
;
_computing_molecular_graphics
;
O. V. Dolomanov, L. J. Bourhis, R. J. Gildea, J. A. K. Howard and H. Puschmann,
OLEX2: a complete structure solution, refinement and analysis program.
J. Appl. Cryst. (2009). 42, 339-341.
;
_computing_publication_material
;
O. V. Dolomanov, L. J. Bourhis, R. J. Gildea, J. A. K. Howard and H. Puschmann,
OLEX2: a complete structure solution, refinement and analysis program.
J. Appl. Cryst. (2009). 42, 339-341.
;
_computing_structure_refinement
;
SHELXL, G.M. Sheldrick, Acta Cryst.
(2008). A64, 112-122
;
_computing_structure_solution 'J. Appl. Cryst. (2007) 40, 786-790'
_diffrn_ambient_temperature 120.00(10)
_diffrn_detector_area_resol_mean 15.9555
_diffrn_measured_fraction_theta_full 0.9996
_diffrn_measured_fraction_theta_max 0.8656
_diffrn_measurement_details
;
#__ type_ start__ end____ width___ exp.time_
  1 omega  -21.00   17.00   1.0000   30.0000
omega____ theta____ kappa____ phi______ frames
    -      -20.7920  -99.0000  -60.0000 38

#__ type_ start__ end____ width___ exp.time_
  2 omega  -30.00   59.00   1.0000   30.0000
omega____ theta____ kappa____ phi______ frames
    -       23.2920  -19.0000   60.0000 89

#__ type_ start__ end____ width___ exp.time_
  3 omega  -41.00   52.00   1.0000   30.0000
omega____ theta____ kappa____ phi______ frames
    -       23.2920  -19.0000  -30.0000 93

#__ type_ start__ end____ width___ exp.time_
  4 omega  -90.00  -46.00   1.0000   30.0000
omega____ theta____ kappa____ phi______ frames
    -      -20.6362  178.0000  -30.0000 44

#__ type_ start__ end____ width___ exp.time_
  5 omega   -7.00   19.00   1.0000   30.0000
omega____ theta____ kappa____ phi______ frames
    -      -20.6362  -99.0000  -30.0000 26

#__ type_ start__ end____ width___ exp.time_
  6 omega  -10.00   15.00   1.0000   30.0000
omega____ theta____ kappa____ phi______ frames
    -      -20.6362 -117.0000   78.2004 25

#__ type_ start__ end____ width___ exp.time_
  7 omega   14.00   65.00   1.0000   30.0000
omega____ theta____ kappa____ phi______ frames
    -       23.1362  -99.0000 -180.0000 51

#__ type_ start__ end____ width___ exp.time_
  8 omega  -34.00   36.00   1.0000   30.0000
omega____ theta____ kappa____ phi______ frames
    -       23.1362  -57.0000 -120.0000 70

#__ type_ start__ end____ width___ exp.time_
  9 omega   49.00   86.00   1.0000   30.0000
omega____ theta____ kappa____ phi______ frames
    -       23.1362  178.0000   30.0000 37
;
_diffrn_measurement_device_type 'Xcalibur, Eos'
_diffrn_measurement_method '\w scans'
_diffrn_orient_matrix_UB_11 -0.0218562000
_diffrn_orient_matrix_UB_12 -0.0487284000
_diffrn_orient_matrix_UB_13 0.0358850000
_diffrn_orient_matrix_UB_21 -0.0399888000
_diffrn_orient_matrix_UB_22 -0.0036496000
_diffrn_orient_matrix_UB_23 -0.0139725000
_diffrn_orient_matrix_UB_31 0.0305554000
_diffrn_orient_matrix_UB_32 -0.0236856000
_diffrn_orient_matrix_UB_33 -0.0266278000
_diffrn_radiation_monochromator graphite
_diffrn_radiation_type 'Mo K\a'
_diffrn_radiation_wavelength 0.7107
_diffrn_reflns_av_R_equivalents 0.0275
_diffrn_reflns_av_unetI/netI 0.0630
_diffrn_reflns_limit_h_max 20
_diffrn_reflns_limit_h_min -20
_diffrn_reflns_limit_k_max 20
_diffrn_reflns_limit_k_min -20
_diffrn_reflns_limit_l_max 24
_diffrn_reflns_limit_l_min -25
_diffrn_reflns_number 33672
_diffrn_reflns_theta_full 26.00
_diffrn_reflns_theta_max 30.93
_diffrn_reflns_theta_min 2.03
_diffrn_source 'Enhance (Mo) X-ray Source'
_exptl_absorpt_coefficient_mu 0.122
_exptl_absorpt_correction_T_max 1.00000
_exptl_absorpt_correction_T_min 0.90420
_exptl_absorpt_correction_type multi-scan
_exptl_absorpt_process_details
;
CrysAlisPro, Agilent Technologies,
Version 1.171.36.28 (release 01-02-2013 CrysAlis171 .NET)
(compiled Feb  1 2013,16:14:44)
Empirical absorption correction using spherical harmonics,
 implemented in SCALE3 ABSPACK scaling algorithm.
;
_exptl_crystal_colour 'clear light brown'
_exptl_crystal_colour_lustre clear
_exptl_crystal_colour_modifier light
_exptl_crystal_colour_primary brown
_exptl_crystal_density_diffrn 1.493
_exptl_crystal_density_method 'not measured'
_exptl_crystal_description block
_exptl_crystal_F_000 1424
_exptl_crystal_size_max 0.2
_exptl_crystal_size_mid 0.15
_exptl_crystal_size_min 0.1
_refine_diff_density_max 0.444
_refine_diff_density_min -0.466
_refine_diff_density_rms 0.053
_refine_ls_extinction_method none
_refine_ls_goodness_of_fit_ref 1.026
_refine_ls_hydrogen_treatment mixed
_refine_ls_matrix_type full
_refine_ls_number_parameters 1001
_refine_ls_number_reflns 16899
_refine_ls_number_restraints 0
_refine_ls_restrained_S_all 1.026
_refine_ls_R_factor_all 0.0810
_refine_ls_R_factor_gt 0.0497
_refine_ls_shift/su_max 0.000
_refine_ls_shift/su_mean 0.000
_refine_ls_structure_factor_coef Fsqd
_refine_ls_weighting_details 'calc w=1/[\s^2^(Fo^2^)+(0.0490P)^2^+0.0490P] where P=(Fo^2^+2Fc^2^)/3'
_refine_ls_weighting_scheme calc
_refine_ls_wR_factor_gt 0.1046
_refine_ls_wR_factor_ref 0.1225
_reflns_number_gt 11789
_reflns_number_total 16899
_reflns_threshold_expression >2sigma(I)
_cod_data_source_file c5ra27032d2.cif
_cod_data_source_block exp_266
_cod_original_cell_volume 3081.9(2)
_cod_database_code 7236043
_chemical_oxdiff_formula 'C10 N4 H5'
_reflns_odcompleteness_completeness 99.96
_reflns_odcompleteness_iscentric 1
_reflns_odcompleteness_theta 28.22

loop_
_space_group_symop_id
_space_group_symop_operation_xyz
1 'x, y, z'
2 '-x, -y, -z'

loop_
_atom_site_label
_atom_site_type_symbol
_atom_site_fract_x
_atom_site_fract_y
_atom_site_fract_z
_atom_site_U_iso_or_equiv
_atom_site_adp_type
_atom_site_occupancy
_atom_site_symmetry_multiplicity
_atom_site_calc_flag
_atom_site_refinement_flags
_atom_site_disorder_assembly
_atom_site_disorder_group
F3C F 0.90209(7) 0.49552(8) -0.10400(6) 0.0302(2) Uani 1 1 d . . .
F2A F 0.21954(9) 0.42244(7) 0.84568(7) 0.0387(3) Uani 1 1 d . . .
F3A F 0.29316(9) 0.41134(8) 0.72155(7) 0.0440(3) Uani 1 1 d . . .
N1 N 1.04675(10) 0.67717(10) 0.55944(9) 0.0218(3) Uani 1 1 d . . .
F2C F 0.88256(7) 0.61629(8) -0.06059(8) 0.0425(3) Uani 1 1 d . . .
F2 F 0.94539(8) 0.87387(8) 0.56291(7) 0.0364(3) Uani 1 1 d . . .
F3B F 0.08457(8) 0.74742(9) 0.69151(8) 0.0436(3) Uani 1 1 d . . .
F1B F 0.11899(8) 0.66633(9) 0.80490(7) 0.0409(3) Uani 1 1 d . . .
F1C F 0.88981(7) 0.46538(9) 0.02562(7) 0.0363(3) Uani 1 1 d . . .
F1A F 0.37302(8) 0.38516(8) 0.80717(7) 0.0378(3) Uani 1 1 d . . .
F3 F 1.10241(7) 0.87341(7) 0.48196(7) 0.0375(3) Uani 1 1 d . . .
N15 N 0.81471(10) 0.73539(10) 0.51703(9) 0.0217(3) Uani 1 1 d . . .
O14B O 0.56597(10) 0.86896(11) 0.68625(8) 0.0349(3) Uani 1 1 d . . .
F1 F 0.98635(7) 0.89485(7) 0.42926(6) 0.0303(2) Uani 1 1 d . . .
F2B F 0.13685(8) 0.60255(8) 0.71199(7) 0.0384(3) Uani 1 1 d . . .
O14 O 1.07328(10) 0.41050(10) 0.69276(10) 0.0398(3) Uani 1 1 d . . .
O14A O 0.14039(12) -0.02718(12) 0.80033(9) 0.0461(4) Uani 1 1 d . . .
O14C O 0.41770(10) 0.59773(9) 0.13952(9) 0.0373(3) Uani 1 1 d . . .
C4 C 0.87479(11) 0.57503(12) 0.57142(10) 0.0174(3) Uani 1 1 d . . .
N2B N 0.40252(10) 0.81686(11) 0.67009(9) 0.0254(3) Uani 1 1 d . . .
C6 C 0.97852(11) 0.72847(12) 0.53353(10) 0.0192(3) Uani 1 1 d . . .
N15A N 0.24522(11) 0.23606(11) 0.98981(9) 0.0233(3) Uani 1 1 d . . .
N1C N 0.68546(10) 0.55430(10) 0.02972(9) 0.0201(3) Uani 1 1 d . . .
N1A N 0.21710(10) 0.21930(11) 0.80150(9) 0.0245(3) Uani 1 1 d . . .
N2 N 1.03215(10) 0.57527(10) 0.59280(9) 0.0211(3) Uani 1 1 d . . .
N2C N 0.58259(10) 0.53411(10) 0.07188(9) 0.0197(3) Uani 1 1 d . . .
C8 C 0.93827(11) 0.41089(12) 0.63912(10) 0.0183(3) Uani 1 1 d . . .
C3B C 0.45723(12) 0.83887(12) 0.58397(10) 0.0199(3) Uani 1 1 d . . .
N22 N 0.76300(14) 0.74545(14) 0.38040(11) 0.0378(4) Uani 1 1 d . . .
N1B N 0.30457(10) 0.76844(11) 0.71055(9) 0.0255(3) Uani 1 1 d . . .
N15B N 0.26594(10) 0.73586(11) 0.53147(9) 0.0238(3) Uani 1 1 d . . .
C10C C 0.24915(13) 0.31809(14) 0.21518(12) 0.0297(4) Uani 1 1 d . . .
H10C H 0.2102 0.2553 0.2335 0.036 Uiso 1 1 calc R . .
N2A N 0.17772(10) 0.12106(11) 0.83400(9) 0.0242(3) Uani 1 1 d . . .
C5 C 0.88656(11) 0.68110(12) 0.53945(10) 0.0177(3) Uani 1 1 d . . .
C3A C 0.15747(11) 0.05849(12) 0.91887(10) 0.0184(3) Uani 1 1 d . . .
C10A C 0.03571(12) -0.22000(13) 1.06574(12) 0.0258(4) Uani 1 1 d . . .
H10A H 0.0108 -0.2642 1.1253 0.031 Uiso 1 1 calc R . .
C13 C 0.99977(12) 0.36091(12) 0.68424(11) 0.0225(3) Uani 1 1 d . . .
C13A C 0.10814(13) -0.08630(14) 0.88744(12) 0.0274(4) Uani 1 1 d . . .
C3 C 0.94791(11) 0.52415(12) 0.59872(10) 0.0173(3) Uani 1 1 d . . .
C8B C 0.56508(12) 0.89165(12) 0.54481(11) 0.0203(3) Uani 1 1 d . . .
C8C C 0.41678(11) 0.42828(12) 0.14049(10) 0.0187(3) Uani 1 1 d . . .
C6A C 0.23583(12) 0.25710(12) 0.85160(10) 0.0212(3) Uani 1 1 d . . .
C3C C 0.53015(11) 0.44435(11) 0.09053(10) 0.0174(3) Uani 1 1 d . . .
C4A C 0.17980(11) 0.09405(12) 0.97306(10) 0.0173(3) Uani 1 1 d . . .
C9 C 0.86502(13) 0.34998(13) 0.63562(11) 0.0256(4) Uani 1 1 d . . .
H9 H 0.8245 0.3815 0.6055 0.031 Uiso 1 1 calc R . .
C16 C 0.71417(12) 0.68911(12) 0.53577(11) 0.0203(3) Uani 1 1 d . . .
C16A C 0.23883(12) 0.17301(11) 1.07613(10) 0.0196(3) Uani 1 1 d . . .
C4B C 0.41430(12) 0.81208(12) 0.53574(11) 0.0209(3) Uani 1 1 d . . .
C8A C 0.11363(11) -0.04935(12) 0.94851(10) 0.0195(3) Uani 1 1 d . . .
C6B C 0.26061(12) 0.74412(12) 0.66599(11) 0.0222(3) Uani 1 1 d . . .
C5B C 0.31207(12) 0.76450(11) 0.57524(11) 0.0199(3) Uani 1 1 d . . .
C13C C 0.36647(12) 0.50558(12) 0.16185(10) 0.0221(3) Uani 1 1 d . . .
C16B C 0.32268(11) 0.74487(12) 0.44349(10) 0.0198(3) Uani 1 1 d . . .
N15C N 0.74177(11) 0.32665(11) -0.01169(10) 0.0239(3) Uani 1 1 d . . .
C11C C 0.20161(12) 0.39579(14) 0.23321(11) 0.0271(4) Uani 1 1 d . . .
H11C H 0.1301 0.3855 0.2629 0.033 Uiso 1 1 calc R . .
C5C C 0.68780(12) 0.39333(12) 0.01723(10) 0.0199(3) Uani 1 1 d . . .
C11A C 0.03262(12) -0.25462(13) 1.00455(12) 0.0281(4) Uani 1 1 d . . .
H11A H 0.0055 -0.3224 1.0232 0.034 Uiso 1 1 calc R . .
C17A C 0.14428(14) 0.13560(13) 1.14746(11) 0.0292(4) Uani 1 1 d . . .
H17A H 0.0844 0.1531 1.1391 0.035 Uiso 1 1 calc R . .
C6C C 0.73668(11) 0.48800(11) 0.00346(10) 0.0184(3) Uani 1 1 d . . .
C19B C 0.43309(16) 0.75782(19) 0.27581(14) 0.0475(6) Uani 1 1 d . . .
H19B H 0.4705 0.7622 0.2193 0.057 Uiso 1 1 calc R . .
N22C N 0.65596(15) 0.16648(18) 0.15695(15) 0.0318(4) Uani 0.85 1 d P A 1
C16C C 0.69930(18) 0.23100(18) 0.00001(14) 0.0205(5) Uani 0.85 1 d P A 1
C21 C 0.69133(13) 0.69504(12) 0.46504(11) 0.0246(4) Uani 1 1 d . . .
C17B C 0.35961(12) 0.83929(13) 0.37188(12) 0.0280(4) Uani 1 1 d . . .
H17B H 0.3471 0.8986 0.3805 0.034 Uiso 1 1 calc R . .
C12 C 0.98528(13) 0.25391(13) 0.72378(11) 0.0255(4) Uani 1 1 d . . .
H12 H 1.0265 0.2211 0.7527 0.031 Uiso 1 1 calc R . .
C7C C 0.85274(12) 0.51743(12) -0.03426(11) 0.0233(3) Uani 1 1 d . A .
C5A C 0.22007(11) 0.19686(12) 0.94069(10) 0.0180(3) Uani 1 1 d . . .
C19 C 0.51979(14) 0.60406(13) 0.57138(14) 0.0340(4) Uani 1 1 d . . .
H19 H 0.4545 0.5742 0.5835 0.041 Uiso 1 1 calc R . .
N22B N 0.29883(14) 0.56012(13) 0.50080(14) 0.0426(4) Uani 1 1 d . . .
C21C C 0.66087(15) 0.15146(18) 0.08431(19) 0.0239(5) Uani 0.85 1 d P A 1
C11 C 0.91084(13) 0.19657(13) 0.72044(11) 0.0275(4) Uani 1 1 d . . .
H11 H 0.9007 0.1255 0.7484 0.033 Uiso 1 1 calc R . .
C21B C 0.34056(12) 0.65463(13) 0.43153(12) 0.0267(4) Uani 1 1 d . . .
C19C C 0.6264(2) 0.03952(19) 0.0227(3) 0.0349(7) Uani 0.85 1 d P A 1
H19C H 0.6013 -0.0248 0.0307 0.042 Uiso 0.85 1 calc PR A 1
C4C C 0.58071(12) 0.37277(12) 0.06300(11) 0.0197(3) Uani 1 1 d . . .
C17 C 0.64037(12) 0.64352(12) 0.62230(12) 0.0273(4) Uani 1 1 d . . .
H17 H 0.6566 0.6421 0.6682 0.033 Uiso 1 1 calc R . .
C17C C 0.70275(17) 0.21329(19) -0.07170(17) 0.0267(5) Uani 0.85 1 d P A 1
H17C H 0.7301 0.2666 -0.1279 0.032 Uiso 0.85 1 calc PR A 1
C7A C 0.27970(14) 0.36892(14) 0.80587(11) 0.0292(4) Uani 1 1 d . . .
C10B C 0.72428(13) 0.98045(13) 0.41477(12) 0.0273(4) Uani 1 1 d . . .
H10B H 0.7605 1.0074 0.3538 0.033 Uiso 1 1 calc R . .
C13B C 0.61375(12) 0.90189(13) 0.59769(11) 0.0237(3) Uani 1 1 d . . .
C10 C 0.85089(14) 0.24477(13) 0.67534(12) 0.0318(4) Uani 1 1 d . . .
H10 H 0.8014 0.2062 0.6720 0.038 Uiso 1 1 calc R . .
C9A C 0.07653(12) -0.11863(12) 1.03667(11) 0.0222(3) Uani 1 1 d . . .
H9A H 0.0792 -0.0961 1.0778 0.027 Uiso 1 1 calc R . .
C12B C 0.71750(13) 0.94831(13) 0.55766(12) 0.0285(4) Uani 1 1 d . . .
H12B H 0.7504 0.9523 0.5926 0.034 Uiso 1 1 calc R . .
C7B C 0.15081(13) 0.69005(14) 0.71945(11) 0.0282(4) Uani 1 1 d . . .
C9C C 0.35535(12) 0.33516(13) 0.16954(11) 0.0265(4) Uani 1 1 d . . .
H9C H 0.3871 0.2827 0.1577 0.032 Uiso 1 1 calc R . .
C12C C 0.25890(12) 0.48772(13) 0.20768(11) 0.0262(4) Uani 1 1 d . . .
H12C H 0.2259 0.5388 0.2210 0.031 Uiso 1 1 calc R . .
N22A N 0.42489(13) 0.19111(15) 1.01779(17) 0.0694(7) Uani 1 1 d . . .
H22G H 0.4702 0.1523 1.0272 0.083 Uiso 1 1 d R . .
H22H H 0.4220 0.1973 0.9688 0.083 Uiso 1 1 d R . .
C11B C 0.77137(13) 0.98799(13) 0.46786(12) 0.0277(4) Uani 1 1 d . . .
H11B H 0.8397 1.0201 0.4424 0.033 Uiso 1 1 calc R . .
C9B C 0.62288(12) 0.93228(12) 0.45386(11) 0.0247(4) Uani 1 1 d . . .
H9B H 0.5919 0.9267 0.4181 0.030 Uiso 1 1 calc R . .
C20 C 0.59102(14) 0.65097(14) 0.48504(13) 0.0332(4) Uani 1 1 d . . .
H20 H 0.5729 0.6536 0.4397 0.040 Uiso 1 1 calc R . .
C7 C 1.00406(12) 0.84242(12) 0.50195(11) 0.0239(3) Uani 1 1 d . . .
C20B C 0.39709(15) 0.66383(17) 0.34551(14) 0.0394(5) Uani 1 1 d . . .
H20B H 0.4102 0.6052 0.3358 0.047 Uiso 1 1 calc R . .
C18 C 0.54302(14) 0.60033(14) 0.64012(13) 0.0344(4) Uani 1 1 d . . .
H18 H 0.4937 0.5691 0.6979 0.041 Uiso 1 1 calc R . .
C12A C 0.06927(13) -0.18949(14) 0.91738(13) 0.0306(4) Uani 1 1 d . . .
H12A H 0.0685 -0.2141 0.8769 0.037 Uiso 1 1 calc R . .
C20A C 0.3197(2) 0.08578(16) 1.1742(2) 0.0611(8) Uani 1 1 d . . .
H20A H 0.3787 0.0694 1.1847 0.073 Uiso 1 1 calc R . .
C18C C 0.66643(16) 0.11830(18) -0.06068(17) 0.0349(5) Uani 0.85 1 d P A 1
H18C H 0.6688 0.1074 -0.1089 0.042 Uiso 0.85 1 calc PR A 1
C20C C 0.62325(17) 0.05505(19) 0.09466(18) 0.0339(5) Uani 0.85 1 d P A 1
H20C H 0.5959 0.0011 0.1505 0.041 Uiso 0.85 1 calc PR A 1
C18B C 0.41498(14) 0.84642(17) 0.28762(13) 0.0416(5) Uani 1 1 d . . .
H18B H 0.4397 0.9100 0.2396 0.050 Uiso 1 1 calc R . .
C21A C 0.32973(15) 0.14959(13) 1.08733(14) 0.0355(5) Uani 1 1 d . . .
C19A C 0.2239(3) 0.04805(17) 1.24296(17) 0.0627(8) Uani 1 1 d . . .
H19A H 0.2188 0.0046 1.2990 0.075 Uiso 1 1 calc R . .
C18A C 0.1369(2) 0.07305(15) 1.23043(13) 0.0489(6) Uani 1 1 d . . .
H18A H 0.0726 0.0480 1.2777 0.059 Uiso 1 1 calc R . .
H15A H 0.2602(15) 0.2980(15) 0.9717(13) 0.035(6) Uiso 1 1 d . . .
H4B H 0.4564(12) 0.8240(13) 0.4753(11) 0.020(4) Uiso 1 1 d . . .
H4A H 0.1679(12) 0.0501(13) 1.0304(11) 0.018(4) Uiso 1 1 d . . .
H4C H 0.5437(12) 0.3110(13) 0.0750(11) 0.022(4) Uiso 1 1 d . . .
H4 H 0.8169(13) 0.5372(13) 0.5767(11) 0.021(4) Uiso 1 1 d . . .
H22E H 0.7538(19) 0.7322(19) 0.3385(17) 0.068(8) Uiso 1 1 d . . .
H15 H 0.8272(15) 0.8043(16) 0.4950(13) 0.041(6) Uiso 1 1 d . . .
H22C H 0.3307(16) 0.5085(17) 0.4935(14) 0.049(6) Uiso 1 1 d . . .
H22A H 0.651(2) 0.110(2) 0.202(2) 0.060(9) Uiso 0.85 1 d P B 1
H15C H 0.8058(16) 0.3465(15) -0.0444(13) 0.038(6) Uiso 1 1 d . . .
H22D H 0.2722(16) 0.5556(17) 0.5565(15) 0.049(7) Uiso 1 1 d . . .
H14 H 1.079(2) 0.480(2) 0.6572(18) 0.083(9) Uiso 1 1 d . . .
H14C H 0.490(2) 0.592(2) 0.1147(17) 0.080(8) Uiso 1 1 d . . .
H22F H 0.8319(19) 0.7520(19) 0.3737(16) 0.067(8) Uiso 1 1 d . . .
H14A H 0.155(2) 0.037(2) 0.7897(17) 0.072(8) Uiso 1 1 d . . .
H14B H 0.500(2) 0.843(2) 0.7012(16) 0.070(8) Uiso 1 1 d . . .
H22B H 0.700(2) 0.216(2) 0.1463(16) 0.044(8) Uiso 0.85 1 d P C 1
H15B H 0.1960(16) 0.7164(15) 0.5555(13) 0.040(6) Uiso 1 1 d . . .
C2S C 0.6218(9) 0.0432(11) 0.1575(11) 0.042(3) Uani 0.15 1 d P A 2
H2S H 0.6002 0.0011 0.2173 0.050 Uiso 0.15 1 calc PR A 2
C5S C 0.6845(10) 0.1751(11) -0.0265(9) 0.0267(5) Uani 0.15 1 d P A 2
C3S C 0.6175(11) 0.0077(11) 0.0978(11) 0.0339(5) Uani 0.15 1 d P A 2
H3S H 0.5934 -0.0614 0.1180 0.041 Uiso 0.15 1 calc PR A 2
C1S C 0.6618(11) 0.1486(12) 0.1209(13) 0.0239(5) Uani 0.15 1 d P A 2
H1S H 0.6693 0.1769 0.1572 0.029 Uiso 0.15 1 calc PR A 2
C1A C 0.6894(14) 0.2096(15) 0.0333(12) 0.0205(5) Uani 0.15 1 d P A 2
C4S C 0.6468(17) 0.0693(15) 0.011(2) 0.0349(7) Uani 0.15 1 d P A 2
H4S H 0.6418 0.0405 -0.0261 0.042 Uiso 0.15 1 calc PR A 2
N1S N 0.7170(9) 0.2367(10) -0.1121(7) 0.0318(4) Uani 0.15 1 d P A 2
H1SA H 0.7420 0.3000 -0.1313 0.038 Uiso 0.15 1 calc PR A 2
H1SB H 0.7131 0.2132 -0.1482 0.038 Uiso 0.15 1 calc PR A 2

loop_
_atom_site_aniso_label
_atom_site_aniso_U_11
_atom_site_aniso_U_22
_atom_site_aniso_U_33
_atom_site_aniso_U_23
_atom_site_aniso_U_13
_atom_site_aniso_U_12
F3C 0.0189(5) 0.0386(6) 0.0294(6) -0.0161(5) -0.0038(4) 0.0034(4)
F2A 0.0528(7) 0.0217(5) 0.0375(7) -0.0089(5) -0.0176(5) 0.0068(5)
F3A 0.0662(8) 0.0331(6) 0.0204(6) 0.0022(5) -0.0187(5) -0.0106(6)
N1 0.0183(6) 0.0204(7) 0.0241(8) -0.0065(6) -0.0087(5) 0.0000(5)
F2C 0.0221(5) 0.0248(5) 0.0683(8) -0.0210(6) -0.0041(5) -0.0037(4)
F2 0.0455(6) 0.0263(5) 0.0363(6) -0.0169(5) -0.0114(5) 0.0048(5)
F3B 0.0229(5) 0.0514(7) 0.0500(7) -0.0170(6) -0.0127(5) 0.0045(5)
F1B 0.0370(6) 0.0512(7) 0.0261(6) -0.0179(6) -0.0018(4) -0.0128(5)
F1C 0.0238(5) 0.0529(7) 0.0368(6) -0.0174(6) -0.0185(5) 0.0068(5)
F1A 0.0345(6) 0.0361(6) 0.0314(6) -0.0063(5) -0.0096(5) -0.0120(5)
F3 0.0254(5) 0.0229(5) 0.0587(8) -0.0076(5) -0.0212(5) -0.0052(4)
N15 0.0197(7) 0.0162(7) 0.0278(8) -0.0061(6) -0.0115(6) 0.0016(6)
O14B 0.0267(7) 0.0541(9) 0.0311(7) -0.0215(7) -0.0152(6) 0.0015(6)
F1 0.0325(5) 0.0202(5) 0.0293(6) 0.0002(4) -0.0144(4) -0.0016(4)
F2B 0.0409(6) 0.0336(6) 0.0346(6) -0.0152(5) -0.0078(5) -0.0120(5)
O14 0.0418(8) 0.0234(7) 0.0603(10) -0.0058(7) -0.0393(7) 0.0013(6)
O14A 0.0769(11) 0.0383(8) 0.0265(8) -0.0189(7) -0.0186(7) -0.0017(8)
O14C 0.0276(7) 0.0191(6) 0.0468(8) -0.0129(6) 0.0029(6) 0.0028(5)
C4 0.0157(7) 0.0188(7) 0.0177(8) -0.0075(7) -0.0068(6) 0.0008(6)
N2B 0.0249(7) 0.0282(8) 0.0248(8) -0.0118(7) -0.0109(6) 0.0006(6)
C6 0.0173(7) 0.0191(8) 0.0177(8) -0.0051(7) -0.0061(6) -0.0007(6)
N15A 0.0340(8) 0.0150(7) 0.0194(7) -0.0045(6) -0.0122(6) -0.0018(6)
N1C 0.0179(6) 0.0197(7) 0.0219(7) -0.0092(6) -0.0067(5) 0.0019(5)
N1A 0.0260(7) 0.0259(7) 0.0179(7) -0.0072(6) -0.0070(6) 0.0006(6)
N2 0.0195(6) 0.0175(6) 0.0241(7) -0.0050(6) -0.0104(5) 0.0011(5)
N2C 0.0179(6) 0.0182(6) 0.0220(7) -0.0089(6) -0.0065(5) 0.0015(5)
C8 0.0178(7) 0.0193(7) 0.0171(8) -0.0079(7) -0.0060(6) 0.0028(6)
C3B 0.0204(7) 0.0182(7) 0.0247(9) -0.0098(7) -0.0120(6) 0.0063(6)
N22 0.0427(10) 0.0510(11) 0.0280(9) -0.0213(9) -0.0177(8) 0.0092(8)
N1B 0.0239(7) 0.0269(7) 0.0250(8) -0.0107(7) -0.0094(6) -0.0006(6)
N15B 0.0162(7) 0.0331(8) 0.0264(8) -0.0161(7) -0.0090(6) 0.0012(6)
C10C 0.0227(8) 0.0360(10) 0.0310(10) -0.0181(9) -0.0069(7) -0.0040(7)
N2A 0.0266(7) 0.0263(7) 0.0194(7) -0.0101(6) -0.0086(6) 0.0014(6)
C5 0.0173(7) 0.0202(8) 0.0144(8) -0.0068(6) -0.0057(6) 0.0018(6)
C3A 0.0156(7) 0.0221(8) 0.0198(8) -0.0110(7) -0.0074(6) 0.0059(6)
C10A 0.0231(8) 0.0229(8) 0.0324(10) -0.0107(8) -0.0133(7) 0.0037(7)
C13 0.0213(8) 0.0212(8) 0.0238(9) -0.0079(7) -0.0094(6) 0.0010(7)
C13A 0.0304(9) 0.0308(9) 0.0276(10) -0.0184(8) -0.0122(7) 0.0072(7)
C3 0.0160(7) 0.0204(8) 0.0146(8) -0.0078(6) -0.0046(6) 0.0014(6)
C8B 0.0209(8) 0.0180(7) 0.0286(9) -0.0131(7) -0.0133(7) 0.0065(6)
C8C 0.0180(7) 0.0234(8) 0.0161(8) -0.0089(7) -0.0078(6) 0.0042(6)
C6A 0.0200(8) 0.0226(8) 0.0169(8) -0.0069(7) -0.0046(6) 0.0017(6)
C3C 0.0189(7) 0.0182(7) 0.0169(8) -0.0071(7) -0.0093(6) 0.0026(6)
C4A 0.0191(7) 0.0175(7) 0.0154(8) -0.0058(7) -0.0082(6) 0.0029(6)
C9 0.0279(8) 0.0242(8) 0.0334(10) -0.0149(8) -0.0182(7) 0.0062(7)
C16 0.0179(7) 0.0165(7) 0.0269(9) -0.0072(7) -0.0114(6) 0.0050(6)
C16A 0.0282(8) 0.0135(7) 0.0221(8) -0.0071(7) -0.0155(7) 0.0026(6)
C4B 0.0206(8) 0.0224(8) 0.0243(9) -0.0129(7) -0.0106(7) 0.0071(7)
C8A 0.0160(7) 0.0233(8) 0.0250(9) -0.0144(7) -0.0099(6) 0.0065(6)
C6B 0.0212(8) 0.0210(8) 0.0240(9) -0.0095(7) -0.0087(6) 0.0017(6)
C5B 0.0203(7) 0.0175(7) 0.0258(9) -0.0108(7) -0.0117(6) 0.0057(6)
C13C 0.0227(8) 0.0195(8) 0.0170(8) -0.0035(7) -0.0049(6) 0.0038(6)
C16B 0.0170(7) 0.0236(8) 0.0226(8) -0.0110(7) -0.0106(6) 0.0038(6)
N15C 0.0158(7) 0.0233(7) 0.0364(9) -0.0179(7) -0.0086(6) 0.0051(6)
C11C 0.0178(8) 0.0414(10) 0.0179(9) -0.0095(8) -0.0059(6) 0.0031(7)
C5C 0.0210(8) 0.0196(8) 0.0234(9) -0.0111(7) -0.0113(6) 0.0048(6)
C11A 0.0217(8) 0.0244(9) 0.0475(12) -0.0214(9) -0.0170(8) 0.0081(7)
C17A 0.0394(10) 0.0216(8) 0.0228(9) -0.0078(8) -0.0101(7) -0.0027(8)
C6C 0.0173(7) 0.0189(7) 0.0203(8) -0.0084(7) -0.0087(6) 0.0028(6)
C19B 0.0377(11) 0.0763(17) 0.0321(12) -0.0275(12) -0.0130(9) 0.0241(11)
N22C 0.0309(10) 0.0339(11) 0.0259(11) -0.0101(10) -0.0091(8) 0.0047(9)
C16C 0.0150(9) 0.0174(13) 0.0298(14) -0.0117(12) -0.0080(12) 0.0046(9)
C21 0.0277(8) 0.0222(8) 0.0300(10) -0.0133(8) -0.0157(7) 0.0099(7)
C17B 0.0236(8) 0.0253(9) 0.0331(10) -0.0095(8) -0.0124(7) 0.0045(7)
C12 0.0287(9) 0.0233(8) 0.0232(9) -0.0077(7) -0.0115(7) 0.0069(7)
C7C 0.0199(8) 0.0210(8) 0.0295(9) -0.0112(8) -0.0099(7) 0.0027(7)
C5A 0.0164(7) 0.0209(8) 0.0165(8) -0.0080(7) -0.0062(6) 0.0034(6)
C19 0.0245(9) 0.0216(9) 0.0573(13) -0.0131(9) -0.0216(9) 0.0057(7)
N22B 0.0414(10) 0.0229(8) 0.0588(14) -0.0130(9) -0.0200(9) 0.0103(8)
C21C 0.0166(9) 0.0273(11) 0.0276(14) -0.0120(12) -0.0084(10) 0.0071(8)
C11 0.0362(10) 0.0180(8) 0.0257(9) -0.0084(7) -0.0105(7) 0.0022(7)
C21B 0.0230(8) 0.0276(9) 0.0396(11) -0.0184(9) -0.0188(7) 0.0084(7)
C19C 0.0263(16) 0.0247(17) 0.064(2) -0.0263(19) -0.0206(15) 0.0100(12)
C4C 0.0182(7) 0.0191(8) 0.0250(9) -0.0113(7) -0.0098(6) 0.0028(6)
C17 0.0241(8) 0.0230(8) 0.0304(10) -0.0071(8) -0.0109(7) 0.0046(7)
C17C 0.0271(12) 0.0278(14) 0.0305(13) -0.0159(12) -0.0132(12) 0.0100(10)
C7A 0.0358(10) 0.0276(9) 0.0195(9) -0.0056(8) -0.0108(7) -0.0016(8)
C10B 0.0250(8) 0.0245(9) 0.0314(10) -0.0144(8) -0.0074(7) 0.0030(7)
C13B 0.0227(8) 0.0254(8) 0.0304(10) -0.0160(8) -0.0137(7) 0.0067(7)
C10 0.0377(10) 0.0238(9) 0.0421(11) -0.0155(9) -0.0227(9) 0.0017(8)
C9A 0.0206(8) 0.0239(8) 0.0275(9) -0.0141(8) -0.0117(7) 0.0041(7)
C12B 0.0241(8) 0.0327(9) 0.0430(11) -0.0235(9) -0.0202(8) 0.0079(7)
C7B 0.0269(9) 0.0309(9) 0.0256(10) -0.0128(8) -0.0082(7) -0.0013(7)
C9C 0.0214(8) 0.0318(9) 0.0295(10) -0.0197(8) -0.0062(7) 0.0008(7)
C12C 0.0233(8) 0.0261(9) 0.0193(9) -0.0056(7) -0.0026(6) 0.0083(7)
N22A 0.0273(9) 0.0430(11) 0.125(2) -0.0291(13) -0.0237(11) 0.0136(9)
C11B 0.0190(8) 0.0262(9) 0.0422(11) -0.0199(9) -0.0111(7) 0.0050(7)
C9B 0.0252(8) 0.0259(9) 0.0291(10) -0.0148(8) -0.0138(7) 0.0039(7)
C20 0.0394(10) 0.0302(10) 0.0506(13) -0.0235(10) -0.0327(9) 0.0170(9)
C7 0.0209(8) 0.0201(8) 0.0272(9) -0.0058(7) -0.0105(7) -0.0007(6)
C20B 0.0371(11) 0.0522(13) 0.0529(14) -0.0396(12) -0.0248(10) 0.0239(10)
C18 0.0233(9) 0.0271(9) 0.0393(11) -0.0046(9) -0.0085(8) 0.0022(7)
C12A 0.0327(9) 0.0341(10) 0.0411(11) -0.0281(9) -0.0184(8) 0.0096(8)
C20A 0.102(2) 0.0250(11) 0.108(2) -0.0269(14) -0.096(2) 0.0236(13)
C18C 0.0333(12) 0.0400(13) 0.0542(16) -0.0347(13) -0.0255(11) 0.0159(10)
C20C 0.0212(10) 0.0230(12) 0.0474(15) -0.0103(13) -0.0080(9) 0.0018(10)
C18B 0.0303(10) 0.0482(12) 0.0286(11) -0.0022(10) -0.0083(8) 0.0072(9)
C21A 0.0373(10) 0.0200(9) 0.0669(14) -0.0218(10) -0.0355(10) 0.0090(8)
C19A 0.131(3) 0.0246(11) 0.0520(16) -0.0089(11) -0.0649(18) -0.0002(15)
C18A 0.0913(18) 0.0258(10) 0.0220(11) -0.0067(9) -0.0183(11) -0.0060(11)
C2S 0.021(6) 0.041(8) 0.045(9) -0.020(7) 0.007(6) 0.002(5)
C5S 0.0271(12) 0.0278(14) 0.0305(13) -0.0159(12) -0.0132(12) 0.0100(10)
C3S 0.0212(10) 0.0230(12) 0.0474(15) -0.0103(13) -0.0080(9) 0.0018(10)
C1S 0.0166(9) 0.0273(11) 0.0276(14) -0.0120(12) -0.0084(10) 0.0071(8)
C1A 0.0150(9) 0.0174(13) 0.0298(14) -0.0117(12) -0.0080(12) 0.0046(9)
C4S 0.0263(16) 0.0247(17) 0.064(2) -0.0263(19) -0.0206(15) 0.0100(12)
N1S 0.0309(10) 0.0339(11) 0.0259(11) -0.0101(10) -0.0091(8) 0.0047(9)

loop_
_atom_type_symbol
_atom_type_description
_atom_type_scat_dispersion_real
_atom_type_scat_dispersion_imag
_atom_type_scat_source
C C 0.0033 0.0016 'International Tables Vol C Tables 4.2.6.8 and 6.1.1.4'
H H 0.0000 0.0000 'International Tables Vol C Tables 4.2.6.8 and 6.1.1.4'
F F 0.0171 0.0103 'International Tables Vol C Tables 4.2.6.8 and 6.1.1.4'
N N 0.0061 0.0033 'International Tables Vol C Tables 4.2.6.8 and 6.1.1.4'
O O 0.0106 0.0060 'International Tables Vol C Tables 4.2.6.8 and 6.1.1.4'

loop_
_geom_angle_atom_site_label_1
_geom_angle_atom_site_label_2
_geom_angle_atom_site_label_3
_geom_angle
C6 N1 N2 120.46(13)
C5 N15 C16 123.56(13)
C5 N15 H15 119.0(13)
C16 N15 H15 117.1(13)
C13B O14B H14B 105.7(16)
C13 O14 H14 106.0(17)
C13A O14A H14A 109.8(17)
C13C O14C H14C 104.2(15)
C5 C4 C3 119.47(14)
C5 C4 H4 120.8(10)
C3 C4 H4 119.6(10)
N1B N2B C3B 119.79(13)
N1 C6 C5 123.71(14)
N1 C6 C7 113.56(13)
C5 C6 C7 122.64(13)
C16A N15A H15A 117.8(14)
C5A N15A C16A 122.12(13)
C5A N15A H15A 119.9(14)
C6C N1C N2C 120.40(13)
C6A N1A N2A 120.75(14)
N1 N2 C3 119.69(13)
N1C N2C C3C 120.27(12)
C13 C8 C3 121.84(14)
C9 C8 C13 117.75(14)
C9 C8 C3 120.39(14)
N2B C3B C8B 116.16(13)
N2B C3B C4B 121.45(14)
C4B C3B C8B 122.39(14)
C21 N22 H22E 117.4(17)
C21 N22 H22F 115.6(15)
H22E N22 H22F 114(2)
C6B N1B N2B 120.27(14)
C5B N15B C16B 121.95(13)
C5B N15B H15B 120.2(12)
C16B N15B H15B 117.6(12)
C11C C10C H10C 120.5
C9C C10C H10C 120.5
C9C C10C C11C 119.01(16)
N1A N2A C3A 120.00(13)
N15 C5 C4 122.68(14)
N15 C5 C6 122.49(14)
C4 C5 C6 114.82(13)
N2A C3A C4A 121.22(14)
N2A C3A C8A 115.70(13)
C4A C3A C8A 123.06(15)
C11A C10A H10A 120.5
C9A C10A H10A 120.5
C9A C10A C11A 119.05(17)
O14 C13 C8 123.86(14)
O14 C13 C12 116.47(15)
C12 C13 C8 119.66(15)
O14A C13A C8A 123.33(15)
O14A C13A C12A 117.12(15)
C12A C13A C8A 119.54(16)
C4 C3 C8 123.26(13)
N2 C3 C4 121.76(14)
N2 C3 C8 114.95(13)
C13B C8B C3B 121.68(15)
C9B C8B C3B 120.73(14)
C9B C8B C13B 117.58(14)
C13C C8C C3C 121.68(14)
C9C C8C C3C 120.92(13)
C9C C8C C13C 117.39(14)
N1A C6A C5A 123.39(14)
N1A C6A C7A 114.59(14)
C5A C6A C7A 121.98(14)
N2C C3C C8C 115.76(12)
N2C C3C C4C 121.31(14)
C4C C3C C8C 122.92(14)
C3A C4A C5A 119.73(15)
C3A C4A H4A 120.6(10)
C5A C4A H4A 119.7(10)
C8 C9 H9 119.0
C10 C9 C8 122.09(16)
C10 C9 H9 119.0
C21 C16 N15 118.44(14)
C17 C16 N15 120.13(14)
C17 C16 C21 121.38(15)
C17A C16A N15A 120.75(15)
C17A C16A C21A 120.38(16)
C21A C16A N15A 118.87(15)
C3B C4B H4B 120.1(10)
C5B C4B C3B 120.03(15)
C5B C4B H4B 119.9(10)
C13A C8A C3A 121.09(15)
C9A C8A C3A 121.72(13)
C9A C8A C13A 117.19(15)
N1B C6B C5B 123.83(15)
N1B C6B C7B 114.65(14)
C5B C6B C7B 121.51(14)
N15B C5B C4B 122.67(14)
N15B C5B C6B 122.68(14)
C4B C5B C6B 114.60(14)
O14C C13C C8C 122.94(14)
O14C C13C C12C 117.34(14)
C12C C13C C8C 119.71(15)
C17B C16B N15B 121.59(14)
C17B C16B C21B 120.32(15)
C21B C16B N15B 118.09(15)
C5C N15C C16C 125.97(15)
C5C N15C H15C 117.6(13)
C5C N15C C1A 118.6(6)
C16C N15C H15C 116.1(13)
C16C N15C C1A 18.5(6)
C1A N15C H15C 122.3(14)
C10C C11C H11C 119.7
C12C C11C C10C 120.65(15)
C12C C11C H11C 119.7
N15C C5C C6C 122.48(14)
N15C C5C C4C 122.13(14)
C4C C5C C6C 115.39(13)
C10A C11A H11A 119.9
C12A C11A C10A 120.16(16)
C12A C11A H11A 119.9
C16A C17A H17A 119.4
C18A C17A C16A 121.30(19)
C18A C17A H17A 119.4
N1C C6C C5C 123.30(13)
N1C C6C C7C 113.50(13)
C5C C6C C7C 122.93(13)
C20B C19B H19B 119.4
C20B C19B C18B 121.22(18)
C18B C19B H19B 119.4
C21C N22C H22A 114.5(18)
C21C N22C H22B 115.9(16)
H22A N22C H22B 113(3)
C21C C16C N15C 118.42(19)
C21C C16C C17C 120.2(2)
C17C C16C N15C 121.24(19)
N22 C21 C16 120.27(16)
N22 C21 C20 122.30(16)
C16 C21 C20 117.37(15)
C16B C17B H17B 119.6
C18B C17B C16B 120.72(16)
C18B C17B H17B 119.6
C13 C12 H12 119.6
C11 C12 C13 120.85(16)
C11 C12 H12 119.6
F3C C7C C6C 112.77(13)
F2C C7C F3C 106.83(13)
F2C C7C F1C 107.61(13)
F2C C7C C6C 112.88(12)
F1C C7C F3C 105.71(12)
F1C C7C C6C 110.64(14)
N15A C5A C6A 122.53(14)
N15A C5A C4A 122.61(15)
C4A C5A C6A 114.84(14)
C20 C19 H19 119.2
C18 C19 H19 119.2
C18 C19 C20 121.53(17)
C21B N22B H22C 115.4(14)
C21B N22B H22D 118.9(14)
H22C N22B H22D 116(2)
N22C C21C C16C 121.6(2)
N22C C21C C20C 120.3(3)
C16C C21C C20C 118.1(2)
C12 C11 H11 120.0
C12 C11 C10 120.00(16)
C10 C11 H11 120.0
N22B C21B C16B 121.19(16)
N22B C21B C20B 120.78(17)
C20B C21B C16B 117.91(17)
C18C C19C H19C 119.6
C18C C19C C20C 120.7(2)
C20C C19C H19C 119.6
C3C C4C H4C 121.0(9)
C5C C4C C3C 119.27(15)
C5C C4C H4C 119.7(9)
C16 C17 H17 120.0
C18 C17 C16 120.08(16)
C18 C17 H17 120.0
C16C C17C H17C 119.4
C18C C17C C16C 121.1(2)
C18C C17C H17C 119.4
F2A C7A F1A 105.99(13)
F2A C7A C6A 111.87(14)
F3A C7A F2A 107.42(14)
F3A C7A F1A 106.75(14)
F3A C7A C6A 113.31(14)
F1A C7A C6A 111.09(14)
C11B C10B H10B 120.5
C9B C10B H10B 120.5
C9B C10B C11B 118.98(16)
O14B C13B C8B 123.85(15)
O14B C13B C12B 116.81(15)
C12B C13B C8B 119.35(16)
C9 C10 C11 119.63(16)
C9 C10 H10 120.2
C11 C10 H10 120.2
C10A C9A C8A 122.64(14)
C10A C9A H9A 118.7
C8A C9A H9A 118.7
C13B C12B H12B 119.4
C11B C12B C13B 121.18(15)
C11B C12B H12B 119.4
F3B C7B C6B 111.46(15)
F1B C7B F3B 107.05(13)
F1B C7B F2B 106.86(14)
F1B C7B C6B 113.57(14)
F2B C7B F3B 105.69(14)
F2B C7B C6B 111.75(13)
C10C C9C C8C 122.42(15)
C10C C9C H9C 118.8
C8C C9C H9C 118.8
C13C C12C H12C 119.6
C11C C12C C13C 120.77(15)
C11C C12C H12C 119.6
H22G N22A H22H 108.5
C21A N22A H22G 110.2
C21A N22A H22H 110.9
C10B C11B H11B 119.9
C12B C11B C10B 120.24(16)
C12B C11B H11B 119.9
C8B C9B H9B 118.7
C10B C9B C8B 122.62(15)
C10B C9B H9B 118.7
C21 C20 H20 119.8
C19 C20 C21 120.34(16)
C19 C20 H20 119.8
F2 C7 F1 105.95(12)
F2 C7 C6 111.49(13)
F3 C7 F2 107.35(13)
F3 C7 F1 106.79(13)
F3 C7 C6 112.93(13)
F1 C7 C6 111.92(13)
C19B C20B C21B 120.79(17)
C19B C20B H20B 119.6
C21B C20B H20B 119.6
C19 C18 C17 119.27(17)
C19 C18 H18 120.4
C17 C18 H18 120.4
C13A C12A H12A 119.3
C11A C12A C13A 121.37(15)
C11A C12A H12A 119.3
C21A C20A H20A 119.6
C19A C20A H20A 119.6
C19A C20A C21A 120.7(2)
C19C C18C H18C 120.4
C17C C18C C19C 119.2(2)
C17C C18C H18C 120.4
C21C C20C H20C 119.6
C19C C20C C21C 120.8(3)
C19C C20C H20C 119.6
C19B C18B C17B 119.03(19)
C19B C18B H18B 120.5
C17B C18B H18B 120.5
C16A C21A C20A 117.0(2)
N22A C21A C16A 121.00(19)
N22A C21A C20A 121.9(2)
C20A C19A H19A 119.5
C18A C19A C20A 121.0(2)
C18A C19A H19A 119.5
C17A C18A H18A 120.2
C19A C18A C17A 119.5(2)
C19A C18A H18A 120.2
C3S C2S H2S 122.5
C3S C2S C1S 114.9(16)
C1S C2S H2S 122.5
C1A C5S C4S 113.9(18)
N1S C5S C1A 121.8(15)
N1S C5S C4S 124.2(18)
C2S C3S H3S 118.6
C4S C3S C2S 122.9(15)
C4S C3S H3S 118.6
H22A C1S H22B 65(2)
H22A C1S H1S 46.4
H22B C1S H1S 20.6
C2S C1S H22A 73.3(16)
C2S C1S H22B 138(2)
C2S C1S H1S 119.3
C1A C1S H22A 165(2)
C1A C1S H22B 100.3(16)
C1A C1S C2S 121.3(19)
C1A C1S H1S 119.3
C5S C1A N15C 112.8(13)
C1S C1A N15C 122.8(14)
C1S C1A C5S 124.1(18)
C5S C4S H4S 118.6
C3S C4S C5S 123(2)
C3S C4S H4S 118.6
C5S N1S H1SA 120.0
C5S N1S H1SB 120.0
H1SA N1S H1SB 120.0

loop_
_geom_bond_atom_site_label_1
_geom_bond_atom_site_label_2
_geom_bond_distance
F3C C7C 1.3462(18)
F2A C7A 1.3400(19)
F3A C7A 1.3314(19)
N1 C6 1.3229(19)
N1 N2 1.3323(18)
F2C C7C 1.3255(18)
F2 C7 1.3409(18)
F3B C7B 1.352(2)
F1B C7B 1.3257(19)
F1C C7C 1.3353(19)
F1A C7A 1.352(2)
F3 C7 1.3302(18)
N15 C5 1.3614(19)
N15 C16 1.434(2)
N15 H15 0.90(2)
O14B C13B 1.352(2)
O14B H14B 0.90(3)
F1 C7 1.3469(19)
F2B C7B 1.3411(19)
O14 C13 1.352(2)
O14 H14 0.94(3)
O14A C13A 1.348(2)
O14A H14A 0.88(3)
O14C C13C 1.350(2)
O14C H14C 0.97(3)
C4 C5 1.390(2)
C4 C3 1.391(2)
C4 H4 0.940(17)
N2B C3B 1.350(2)
N2B N1B 1.3391(19)
C6 C5 1.421(2)
C6 C7 1.506(2)
N15A C16A 1.427(2)
N15A C5A 1.3627(19)
N15A H15A 0.82(2)
N1C N2C 1.3345(17)
N1C C6C 1.3207(18)
N1A N2A 1.3304(19)
N1A C6A 1.321(2)
N2 C3 1.3516(19)
N2C C3C 1.3484(19)
C8 C13 1.413(2)
C8 C3 1.485(2)
C8 C9 1.397(2)
C3B C8B 1.480(2)
C3B C4B 1.390(2)
N22 C21 1.364(2)
N22 H22E 0.90(3)
N22 H22F 0.94(3)
N1B C6B 1.323(2)
N15B C5B 1.364(2)
N15B C16B 1.4342(19)
N15B H15B 0.91(2)
C10C H10C 0.9300
C10C C11C 1.385(2)
C10C C9C 1.382(2)
N2A C3A 1.351(2)
C3A C4A 1.392(2)
C3A C8A 1.481(2)
C10A H10A 0.9300
C10A C11A 1.389(2)
C10A C9A 1.387(2)
C13 C12 1.399(2)
C13A C8A 1.422(2)
C13A C12A 1.400(2)
C8B C13B 1.416(2)
C8B C9B 1.394(2)
C8C C3C 1.481(2)
C8C C13C 1.417(2)
C8C C9C 1.397(2)
C6A C5A 1.421(2)
C6A C7A 1.499(2)
C3C C4C 1.393(2)
C4A C5A 1.393(2)
C4A H4A 0.923(17)
C9 H9 0.9300
C9 C10 1.376(2)
C16 C21 1.399(2)
C16 C17 1.391(2)
C16A C17A 1.381(2)
C16A C21A 1.393(2)
C4B C5B 1.388(2)
C4B H4B 0.968(16)
C8A C9A 1.390(2)
C6B C5B 1.422(2)
C6B C7B 1.501(2)
C13C C12C 1.399(2)
C16B C17B 1.383(2)
C16B C21B 1.404(2)
N15C C5C 1.3625(18)
N15C C16C 1.411(3)
N15C H15C 0.85(2)
N15C C1A 1.59(2)
C11C H11C 0.9300
C11C C12C 1.370(2)
C5C C6C 1.420(2)
C5C C4C 1.392(2)
C11A H11A 0.9300
C11A C12A 1.362(3)
C17A H17A 0.9300
C17A C18A 1.373(3)
C6C C7C 1.511(2)
C19B H19B 0.9300
C19B C20B 1.366(3)
C19B C18B 1.380(3)
N22C C21C 1.384(3)
N22C H22A 0.88(3)
N22C H22B 0.86(3)
C16C C21C 1.392(3)
C16C C17C 1.395(3)
C21 C20 1.412(2)
C17B H17B 0.9300
C17B C18B 1.383(2)
C12 H12 0.9300
C12 C11 1.375(2)
C19 H19 0.9300
C19 C20 1.378(3)
C19 C18 1.377(3)
N22B C21B 1.373(2)
N22B H22C 0.89(2)
N22B H22D 0.91(2)
C21C C20C 1.406(3)
C11 H11 0.9300
C11 C10 1.387(2)
C21B C20B 1.403(3)
C19C H19C 0.9300
C19C C18C 1.378(5)
C19C C20C 1.383(5)
C4C H4C 0.940(17)
C17 H17 0.9300
C17 C18 1.381(2)
C17C H17C 0.9300
C17C C18C 1.376(3)
C10B H10B 0.9300
C10B C11B 1.389(2)
C10B C9B 1.381(2)
C13B C12B 1.400(2)
C10 H10 0.9300
C9A H9A 0.9300
C12B H12B 0.9300
C12B C11B 1.371(2)
C9C H9C 0.9300
C12C H12C 0.9300
N22A H22G 0.8678
N22A H22H 0.8680
N22A C21A 1.377(3)
C11B H11B 0.9300
C9B H9B 0.9300
C20 H20 0.9300
C20B H20B 0.9300
C18 H18 0.9300
C12A H12A 0.9300
C20A H20A 0.9300
C20A C21A 1.422(3)
C20A C19A 1.374(4)
C18C H18C 0.9300
C20C H20C 0.9300
C18B H18B 0.9300
C19A H19A 0.9300
C19A C18A 1.353(4)
C18A H18A 0.9300
C2S H2S 0.9300
C2S C3S 1.38(2)
C2S C1S 1.42(2)
C5S C1A 1.37(2)
C5S C4S 1.41(2)
C5S N1S 1.334(16)
C3S H3S 0.9300
C3S C4S 1.36(3)
C1S H1S 0.9300
C1S C1A 1.37(2)
C4S H4S 0.9300
N1S H1SA 0.8600
N1S H1SB 0.8600
